data_8104028
loop_
_publ_author_name
'Cenzual, K.'
'Parthe, E.'
'Gelato, M.N.'
'Penzo, M.'

_publ_section_title
;
 Overlooked trigonal symmetry in structures reported with monoclinic
 centered Bravais lattices; trigonal description of Li8 Pb3, Pt Te, Pt3
 Te4, Pt2 Te3, Li Fe6 Ge4, Li Fe6 Ge5, Ca Ga6 Te10 and La3.266 Mn1.1 S6
;
_journal_name_full 'Zeitschrift fuer Kristallographie (149,1979-)'
_journal_page_first 217
_journal_page_last 242
_journal_volume 193
_journal_year 1990
_chemical_formula_sum 'Fe6 Ge5 Li'
_chemical_name_systematic 'Li Fe6 Ge5'
_space_group_IT_number 166
_symmetry_space_group_name_Hall '-R 3 2"'
_symmetry_space_group_name_H-M 'R -3 m :H'
_cell_angle_alpha 90
_cell_angle_beta 90
_cell_angle_gamma 120
_cell_formula_units_Z 6
_cell_length_a 5.048
_cell_length_b 5.048
_cell_length_c 43.64
_cell_volume 963.062
_citation_journal_id_ASTM ZEKRDZ
_cod_data_source_file Cenzual_ZEKRDZ_1990_1451.cif
_cod_data_source_block Fe6Ge5Li1
_cod_original_cell_volume 963.0615
_cod_original_formula_sum 'Fe6 Ge5 Li1'
_cod_database_code 8104028

loop_
_symmetry_equiv_pos_as_xyz
x,y,z
-y,x-y,z
-x+y,-x,z
y,x,-z
-x,-x+y,-z
x-y,-y,-z
-x,-y,-z
y,-x+y,-z
x-y,x,-z
-y,-x,z
x,x-y,z
-x+y,y,z
x+2/3,y+1/3,z+1/3
-y+2/3,x-y+1/3,z+1/3
-x+y+2/3,-x+1/3,z+1/3
y+2/3,x+1/3,-z+1/3
-x+2/3,-x+y+1/3,-z+1/3
x-y+2/3,-y+1/3,-z+1/3
-x+2/3,-y+1/3,-z+1/3
y+2/3,-x+y+1/3,-z+1/3
x-y+2/3,x+1/3,-z+1/3
-y+2/3,-x+1/3,z+1/3
x+2/3,x-y+1/3,z+1/3
-x+y+2/3,y+1/3,z+1/3
x+1/3,y+2/3,z+2/3
-y+1/3,x-y+2/3,z+2/3
-x+y+1/3,-x+2/3,z+2/3
y+1/3,x+2/3,-z+2/3
-x+1/3,-x+y+2/3,-z+2/3
x-y+1/3,-y+2/3,-z+2/3
-x+1/3,-y+2/3,-z+2/3
y+1/3,-x+y+2/3,-z+2/3
x-y+1/3,x+2/3,-z+2/3
-y+1/3,-x+2/3,z+2/3
x+1/3,x-y+2/3,z+2/3
-x+y+1/3,y+2/3,z+2/3

loop_
_atom_site_label
_atom_site_type_symbol
_atom_site_fract_x
_atom_site_fract_y
_atom_site_fract_z
_atom_site_occupancy
_atom_site_U_iso_or_equiv
Ge5 Ge 0 0 0.425 1 0.0
Fe2 Fe 0.499 0.501 0.139 1 0.0
Ge4 Ge 0 0 0.333 1 0.0
Ge3 Ge 0 0 0.241 1 0.0
Li1 Li 0 0 0.088 1 0.0
Ge1 Ge 0 0 0.029 1 0.0
Fe1 Fe 0.5 0.5 0.046 1 0.0
Ge2 Ge 0 0 0.147 1 0.0
